data_4518924
loop_
_publ_author_name
'Huang, Qian-Wei'
'Qi, Ting'
'Liu, Yue'
'Zhang, Xiang'
'Li, Qing-Zhu'
'Gou, Chuan'
'Tao, Ying-Mao'
'Leng, Hai-Jun'
'Li, Jun-Long'

_publ_section_title
;
 Lewis Acid/Br\/onsted Base-Assisted Palladium Catalysis: Stereoselective
 Construction of Skeletally Diverse Spiro-Ketolactams from Vinylethylene
 Carbonates
;
_journal_name_full 'ACS Catalysis'
_journal_page_first 10148
_journal_page_last 10158
_journal_paper_doi 10.1021/acscatal.1c01724
_journal_year 2021
_chemical_absolute_configuration ad
_chemical_formula_moiety 'C28 H25 N O3'
_chemical_formula_sum 'C28 H25 N O3'
_chemical_formula_weight 423.49
_space_group_crystal_system orthorhombic
_space_group_IT_number 19
_space_group_name_Hall 'P 2ac 2ab'
_space_group_name_H-M_alt 'P 21 21 21'
_atom_sites_solution_hydrogens geom
_atom_sites_solution_primary direct
_audit_creation_date 2019-04-30
_audit_creation_method
;
Olex2 1.2
(compiled 2016.02.19 svn.r3266 for OlexSys, GUI svn.r5155)
;
_cell_angle_alpha 90
_cell_angle_beta 90
_cell_angle_gamma 90
_cell_formula_units_Z 8
_cell_length_a 25.0296(3)
_cell_length_b 21.4254(3)
_cell_length_c 8.35199(14)
_cell_measurement_reflns_used 8820
_cell_measurement_temperature 295.0(4)
_cell_measurement_theta_max 71.5590
_cell_measurement_theta_min 4.0760
_cell_volume 4478.91(11)
_computing_cell_refinement 'CrysAlisPro 1.171.39.46e (Rigaku OD, 2018)'
_computing_data_collection 'CrysAlisPro 1.171.39.46e (Rigaku OD, 2018)'
_computing_data_reduction 'CrysAlisPro 1.171.39.46e (Rigaku OD, 2018)'
_computing_molecular_graphics 'Olex2 (Dolomanov et al., 2009)'
_computing_publication_material 'Olex2 (Dolomanov et al., 2009)'
_computing_structure_refinement 'ShelXL (Sheldrick, 2015)'
_computing_structure_solution 'ShelXT (Sheldrick, 2015)'
_diffrn_ambient_environment air
_diffrn_ambient_temperature 295.0(4)
_diffrn_detector 'CCD plate'
_diffrn_detector_area_resol_mean 15.9595
_diffrn_detector_type EosS2
_diffrn_measured_fraction_theta_full 0.999
_diffrn_measured_fraction_theta_max 0.991
_diffrn_measurement_details
;
List of Runs (angles in degrees, time in seconds):

  # Type    Start    End  Width  t~exp~   \w     \q     \k     \f   Frames
--------------------------------------------------------------------------
  1  \w    -53.00  31.00   1.00    1.11    --  -36.29  57.00  60.00   84
  2  \w    -55.00  33.00   1.00    1.11    --  -36.29  38.00-120.00   88
  3  \w     20.00 104.00   1.00    1.11    --   36.29  57.00  30.00   84
  4  \w     23.00  90.00   1.00    1.11    --   36.29-125.00-120.00   67
  5  \w      1.00  75.00   1.00    1.11    --   36.29 -99.00 120.00   74
  6  \w    100.00 176.00   1.00    4.46    --  106.21 111.00 120.00   76
  7  \w    100.00 176.00   1.00    4.46    --  106.21 111.00   0.00   76
  8  \w     57.00 150.00   1.00    4.46    --  106.21 178.00  60.00   93
  9  \w     88.00 173.00   1.00    4.46    --  106.21  61.00 -60.00   85
 10  \w     79.00 174.00   1.00    4.46    --  106.21  77.00-150.00   95
 11  \w     37.00 109.00   1.00    4.46    --  106.21 -94.00-180.00   72
 12  \w     38.00 124.00   1.00    4.46    --  106.21 -45.00 -60.00   86
 13  \w     68.00 177.00   1.00    4.46    --  106.21  15.00 -90.00  109
 14  \w     19.00  74.00   1.00    1.11    --   36.29  49.00 130.00   55
;
_diffrn_measurement_device 'four-circle diffractometer'
_diffrn_measurement_device_type 'New Gemini, Dual, Cu at home/near, EosS2'
_diffrn_measurement_method '\w scans'
_diffrn_orient_matrix_type 'CrysAlisPro convention (1999,Acta A55,543-557)'
_diffrn_orient_matrix_UB_11 0.0201197000
_diffrn_orient_matrix_UB_12 0.0678735000
_diffrn_orient_matrix_UB_13 -0.0097129000
_diffrn_orient_matrix_UB_21 0.0308326000
_diffrn_orient_matrix_UB_22 -0.0157414000
_diffrn_orient_matrix_UB_23 -0.1543841000
_diffrn_orient_matrix_UB_31 -0.0493400000
_diffrn_orient_matrix_UB_32 0.0178197000
_diffrn_orient_matrix_UB_33 -0.1003386000
_diffrn_radiation_monochromator graphite
_diffrn_radiation_probe x-ray
_diffrn_radiation_type CuK\a
_diffrn_radiation_wavelength 1.54184
_diffrn_reflns_av_R_equivalents 0.0406
_diffrn_reflns_av_unetI/netI 0.0346
_diffrn_reflns_Laue_measured_fraction_full 0.999
_diffrn_reflns_Laue_measured_fraction_max 0.991
_diffrn_reflns_limit_h_max 29
_diffrn_reflns_limit_h_min -30
_diffrn_reflns_limit_k_max 26
_diffrn_reflns_limit_k_min -24
_diffrn_reflns_limit_l_max 8
_diffrn_reflns_limit_l_min -10
_diffrn_reflns_number 24414
_diffrn_reflns_point_group_measured_fraction_full 0.998
_diffrn_reflns_point_group_measured_fraction_max 0.981
_diffrn_reflns_theta_full 67.684
_diffrn_reflns_theta_max 71.714
_diffrn_reflns_theta_min 4.091
_diffrn_source 'fine-focus sealed X-ray tube'
_diffrn_source_type 'Enhance (Cu) X-ray Source'
_exptl_absorpt_coefficient_mu 0.646
_exptl_absorpt_correction_T_max 1.00000
_exptl_absorpt_correction_T_min 0.52998
_exptl_absorpt_correction_type multi-scan
_exptl_absorpt_process_details
;
CrysAlisPro 1.171.39.46e (Rigaku Oxford Diffraction, 2018)
Empirical absorption correction using spherical harmonics,
 implemented in SCALE3 ABSPACK scaling algorithm.
;
_exptl_crystal_colour 'clear light colourless'
_exptl_crystal_colour_lustre clear
_exptl_crystal_colour_modifier light
_exptl_crystal_colour_primary colourless
_exptl_crystal_density_diffrn 1.256
_exptl_crystal_description block
_exptl_crystal_F_000 1792
_exptl_crystal_size_max 0.75
_exptl_crystal_size_mid 0.5
_exptl_crystal_size_min 0.3
_refine_diff_density_max 0.173
_refine_diff_density_min -0.249
_refine_diff_density_rms 0.055
_refine_ls_abs_structure_details
;
 Flack x determined using 2968 quotients [(I+)-(I-)]/[(I+)+(I-)]
 (Parsons, Flack and Wagner, Acta Cryst. B69 (2013) 249-259).
;
_refine_ls_abs_structure_Flack 0.04(14)
_refine_ls_extinction_method none
_refine_ls_goodness_of_fit_ref 1.038
_refine_ls_hydrogen_treatment constr
_refine_ls_matrix_type full
_refine_ls_number_parameters 587
_refine_ls_number_reflns 8614
_refine_ls_number_restraints 0
_refine_ls_restrained_S_all 1.038
_refine_ls_R_factor_all 0.0556
_refine_ls_R_factor_gt 0.0507
_refine_ls_shift/su_max 0.000
_refine_ls_shift/su_mean 0.000
_refine_ls_structure_factor_coef Fsqd
_refine_ls_weighting_details 'w=1/[\s^2^(Fo^2^)+(0.0827P)^2^+0.2357P] where P=(Fo^2^+2Fc^2^)/3'
_refine_ls_weighting_scheme calc
_refine_ls_wR_factor_gt 0.1324
_refine_ls_wR_factor_ref 0.1390
_reflns_Friedel_coverage 0.764
_reflns_Friedel_fraction_full 0.998
_reflns_Friedel_fraction_max 0.968
_reflns_number_gt 7760
_reflns_number_total 8614
_reflns_threshold_expression 'I > 2\s(I)'
_cod_data_source_file cs1c01724_si_002.cif
_cod_data_source_block ljl-hqw-0425
_cod_original_cell_volume 4478.90(12)
_cod_database_code 4518924
_shelx_space_group_comment
;
The symmetry employed for this shelxl refinement is uniquely defined
by the following loop, which should always be used as a source of
symmetry information in preference to the above space-group names.
They are only intended as comments.
;
_reflns_odcompleteness_completeness 99.85
_reflns_odcompleteness_iscentric 1
_reflns_odcompleteness_theta 66.97
_olex2_refinement_description
;
1. Fixed Uiso
 At 1.2 times of:
  All C(H) groups, All C(H,H) groups
2. Others
 Sof(H01G)=Sof(C1A)=Sof(H1AA)=Sof(H1AB)=1-FVAR(1)
 Sof(H01F)=Sof(C1)=Sof(H1A)=Sof(H1B)=FVAR(1)
3.a Ternary CH refined with riding coordinates:
 C00K(H00K), C014(H014)
3.b Secondary CH2 refined with riding coordinates:
 C00B(H00C,H00D), C00H(H00A,H00B), C00P(H00E,H00F), C00T(H00G,H00H), C011(H01A,
 H01B), C01A(H01C,H01D)
3.c Aromatic/amide H refined with riding coordinates:
 C00N(H00N), C00Q(H00Q), C00R(H00R), C00S(H00S), C00W(H00W), C00X(H00X),
 C00Y(H00Y), C00Z(H00Z), C010(H010), C012(H012), C013(H013), C015(H015),
 C017(H017), C018(H018), C019(H019), C01B(H01Q), C01C(H01E), C01D(H01F),
 C01D(H01G), C01E(H01H), C01F(H01R), C01G(H01I), C01H(H01J), C01I(H01K),
 C01J(H01L), C01K(H01S), C01L(H01M), C01M(H01T), C01N(H01U), C01O(H01O),
 C01P(H01V), C01Q(H01W), C01R(H01X)
3.d X=CH2 refined with riding coordinates:
 C016(H01N,H01P), C1(H1A,H1B), C1A(H1AA,H1AB)
;
_shelx_shelxl_version_number 2014/7
_olex2_date_sample_data_collection 2019-04-29
_olex2_submission_special_instructions 'No special instructions were received'
_oxdiff_exptl_absorpt_empirical_details
;
Empirical correction (ABSPACK) includes:
- Absorption correction using spherical harmonics
- Frame scaling
- Detector area scaling
;
_oxdiff_exptl_absorpt_empirical_full_max 1.474
_oxdiff_exptl_absorpt_empirical_full_min 0.702

loop_
_space_group_symop_operation_xyz
'x, y, z'
'-x+1/2, -y, z+1/2'
'-x, y+1/2, -z+1/2'
'x+1/2, -y+1/2, -z'

loop_
_atom_site_label
_atom_site_type_symbol
_atom_site_fract_x
_atom_site_fract_y
_atom_site_fract_z
_atom_site_U_iso_or_equiv
_atom_site_adp_type
_atom_site_occupancy
_atom_site_site_symmetry_order
_atom_site_calc_flag
_atom_site_refinement_flags_posn
_atom_site_refinement_flags_adp
_atom_site_refinement_flags_occupancy
_atom_site_disorder_assembly
_atom_site_disorder_group
O001 O 0.30814(8) 0.67760(11) 0.2793(3) 0.0654(6) Uani 1 1 d . . . . .
O002 O 0.16400(10) 0.59171(10) 0.1554(3) 0.0649(6) Uani 1 1 d . . . . .
O003 O 0.54477(8) 0.84122(12) 0.6999(3) 0.0697(6) Uani 1 1 d . . . . .
O004 O 0.29415(8) 0.77623(11) 0.5148(3) 0.0679(6) Uani 1 1 d . . . . .
N005 N 0.20597(8) 0.75633(10) 0.4626(3) 0.0440(5) Uani 1 1 d . . . . .
N006 N 0.46290(9) 0.73974(11) 0.5001(3) 0.0492(5) Uani 1 1 d . . . . .
O007 O 0.38369(11) 0.87579(11) 0.8207(4) 0.0789(8) Uani 1 1 d . . . . .
O008 O 0.55369(9) 0.74304(15) 0.4614(4) 0.0823(8) Uani 1 1 d . . . . .
C009 C 0.50807(10) 0.80907(14) 0.6565(4) 0.0504(6) Uani 1 1 d . . . . .
C00A C 0.26565(10) 0.69832(12) 0.3187(3) 0.0455(6) Uani 1 1 d . . . . .
C00B C 0.17199(10) 0.71545(11) 0.3667(3) 0.0422(5) Uani 1 1 d . . . . .
H00C H 0.1475 0.7397 0.3016 0.051 Uiso 1 1 calc R . . . .
H00D H 0.1515 0.6876 0.4347 0.051 Uiso 1 1 calc R . . . .
C00C C 0.51257(11) 0.76011(14) 0.5262(4) 0.0537(6) Uani 1 1 d . . . . .
C00D C 0.21120(10) 0.67825(11) 0.2601(3) 0.0424(5) Uani 1 1 d . . . . .
C00E C 0.25841(10) 0.74909(12) 0.4448(3) 0.0476(6) Uani 1 1 d . . . . .
C00F C 0.20001(11) 0.68938(13) 0.0760(3) 0.0472(6) Uani 1 1 d . . . . .
C00G C 0.18808(12) 0.75728(14) 0.0373(3) 0.0534(6) Uani 1 1 d . . . . .
C00H C 0.42142(9) 0.76841(12) 0.5964(4) 0.0470(6) Uani 1 1 d . . . . .
H00A H 0.4012 0.7369 0.6538 0.056 Uiso 1 1 calc R . . . .
H00B H 0.3971 0.7922 0.5298 0.056 Uiso 1 1 calc R . . . .
C00I C 0.45109(10) 0.81155(13) 0.7142(3) 0.0472(6) Uani 1 1 d . . . . .
C00J C 0.18062(11) 0.86667(13) 0.5073(4) 0.0526(6) Uani 1 1 d . . . . .
C00K C 0.20453(11) 0.60623(11) 0.2687(3) 0.0486(6) Uani 1 1 d . . . . .
H00K H 0.2379 0.5875 0.2302 0.058 Uiso 1 1 calc R . . . .
C00L C 0.19268(12) 0.57853(11) 0.4301(4) 0.0515(6) Uani 1 1 d . . . . .
C00M C 0.44331(11) 0.72136(15) 0.9202(4) 0.0524(6) Uani 1 1 d . . . . .
C00N C 0.23500(14) 0.56427(13) 0.5297(4) 0.0629(8) Uani 1 1 d . . . . .
H00N H 0.2697 0.5714 0.4947 0.076 Uiso 1 1 calc R . . . .
C00O C 0.41764(12) 0.91227(13) 0.5669(4) 0.0594(7) Uani 1 1 d . . . . .
C00P C 0.15208(12) 0.64496(14) 0.0606(4) 0.0565(7) Uani 1 1 d . . . . .
H00E H 0.1198 0.6650 0.0988 0.068 Uiso 1 1 calc R . . . .
H00F H 0.1469 0.6330 -0.0503 0.068 Uiso 1 1 calc R . . . .
C00Q C 0.24487(13) 0.66367(15) -0.0280(4) 0.0592(7) Uani 1 1 d . . . . .
H00Q H 0.2581 0.6247 0.0008 0.071 Uiso 1 1 calc R . . . .
C00R C 0.48932(12) 0.68819(17) 0.8814(4) 0.0621(7) Uani 1 1 d . . . . .
H00R H 0.5186 0.7091 0.8384 0.075 Uiso 1 1 calc R . . . .
C00S C 0.40144(12) 0.68868(15) 0.9888(4) 0.0585(7) Uani 1 1 d . . . . .
H00S H 0.3705 0.7100 1.0176 0.070 Uiso 1 1 calc R . . . .
C00T C 0.18225(12) 0.80133(13) 0.5740(4) 0.0516(6) Uani 1 1 d . . . . .
H00G H 0.2027 0.8014 0.6726 0.062 Uiso 1 1 calc R . . . .
H00H H 0.1462 0.7882 0.5996 0.062 Uiso 1 1 calc R . . . .
C00U C 0.44793(14) 0.62676(15) 0.4563(4) 0.0598(7) Uani 1 1 d . . . . .
C00V C 0.44092(12) 0.79142(15) 0.8936(4) 0.0555(7) Uani 1 1 d . . . . .
C00W C 0.36902(13) 0.90641(16) 0.4901(5) 0.0708(9) Uani 1 1 d . . . . .
H00W H 0.3424 0.8814 0.5339 0.085 Uiso 1 1 calc R . . . .
C00X C 0.14056(14) 0.77657(19) -0.0318(4) 0.0691(9) Uani 1 1 d . . . . .
H00X H 0.1144 0.7474 -0.0571 0.083 Uiso 1 1 calc R . . . .
C00Y C 0.14112(14) 0.56711(15) 0.4815(5) 0.0647(8) Uani 1 1 d . . . . .
H00Y H 0.1122 0.5758 0.4151 0.078 Uiso 1 1 calc R . . . .
C00Z C 0.13293(18) 0.54248(17) 0.6342(5) 0.0792(11) Uani 1 1 d . . . . .
H00Z H 0.0983 0.5353 0.6703 0.095 Uiso 1 1 calc R . . . .
C010 C 0.49194(14) 0.62438(17) 0.9065(5) 0.0705(9) Uani 1 1 d . . . . .
H010 H 0.5227 0.6026 0.8786 0.085 Uiso 1 1 calc R . . . .
C011 C 0.38453(14) 0.81935(16) 0.9098(5) 0.0702(9) Uani 1 1 d . . . . .
H01A H 0.3581 0.7905 0.8682 0.084 Uiso 1 1 calc R . . . .
H01B H 0.3765 0.8276 1.0214 0.084 Uiso 1 1 calc R . . . .
C012 C 0.40135(14) 0.60328(18) 0.5205(5) 0.0721(9) Uani 1 1 d . . . . .
H012 H 0.3706 0.6277 0.5194 0.087 Uiso 1 1 calc R . . . .
C013 C 0.40445(14) 0.62542(17) 1.0152(5) 0.0680(8) Uani 1 1 d . . . . .
H013 H 0.3759 0.6046 1.0625 0.082 Uiso 1 1 calc R . . . .
C014 C 0.42983(13) 0.87941(14) 0.7210(4) 0.0590(7) Uani 1 1 d . . . . .
H014 H 0.4565 0.9045 0.7779 0.071 Uiso 1 1 calc R . . . .
C015 C 0.22664(19) 0.53958(16) 0.6803(5) 0.0770(10) Uani 1 1 d . . . . .
H015 H 0.2555 0.5304 0.7464 0.092 Uiso 1 1 calc R . . . .
C016 C 0.26667(15) 0.6892(2) -0.1506(4) 0.0737(9) Uani 1 1 d . . . . .
H01N H 0.2552 0.7282 -0.1852 0.088 Uiso 1 1 calc R . . . .
H01P H 0.2940 0.6688 -0.2048 0.088 Uiso 1 1 calc R . . . .
C017 C 0.1755(2) 0.52878(17) 0.7316(5) 0.0836(12) Uani 1 1 d . . . . .
H017 H 0.1696 0.5121 0.8329 0.100 Uiso 1 1 calc R . . . .
C018 C 0.22657(16) 0.80243(16) 0.0669(4) 0.0698(9) Uani 1 1 d . . . . .
H018 H 0.2593 0.7906 0.1097 0.084 Uiso 1 1 calc R . . . .
C019 C 0.44923(15) 0.59303(17) 0.9724(5) 0.0704(9) Uani 1 1 d . . . . .
H019 H 0.4509 0.5501 0.9877 0.084 Uiso 1 1 calc R . . . .
C01A C 0.44972(15) 0.69098(16) 0.3833(4) 0.0628(7) Uani 1 1 d . . . . .
H01C H 0.4761 0.6914 0.2983 0.075 Uiso 1 1 calc R . . . .
H01D H 0.4152 0.7002 0.3358 0.075 Uiso 1 1 calc R . . . .
C01B C 0.22017(14) 0.90851(16) 0.5461(6) 0.0778(11) Uani 1 1 d . . . . .
H01Q H 0.2478 0.8964 0.6138 0.093 Uiso 1 1 calc R . . . .
C01C C 0.44404(18) 0.50744(18) 0.5888(6) 0.0825(11) Uani 1 1 d . . . . .
H01E H 0.4428 0.4675 0.6324 0.099 Uiso 1 1 calc R . . . .
C01D C 0.48031(19) 0.8223(2) 1.0077(5) 0.0853(12) Uani 1 1 d . . . . .
H01F H 0.4851 0.8636 0.9766 0.102 Uiso 0.347(15) 1 calc R . P A 1
H01G H 0.5158 0.8180 0.9766 0.102 Uiso 0.653(15) 1 calc R . P A 2
C01E C 0.49308(16) 0.58967(19) 0.4610(5) 0.0776(10) Uani 1 1 d . . . . .
H01H H 0.5252 0.6048 0.4203 0.093 Uiso 1 1 calc R . . . .
C01F C 0.13938(16) 0.88566(18) 0.4093(5) 0.0772(10) Uani 1 1 d . . . . .
H01R H 0.1118 0.8583 0.3842 0.093 Uiso 1 1 calc R . . . .
C01G C 0.45567(15) 0.95083(18) 0.5012(6) 0.0754(10) Uani 1 1 d . . . . .
H01I H 0.4883 0.9559 0.5530 0.091 Uiso 1 1 calc R . . . .
C01H C 0.35989(16) 0.93793(19) 0.3476(6) 0.0832(11) Uani 1 1 d . . . . .
H01J H 0.3273 0.9333 0.2954 0.100 Uiso 1 1 calc R . . . .
C01I C 0.39932(16) 0.54384(19) 0.5869(6) 0.0815(11) Uani 1 1 d . . . . .
H01K H 0.3675 0.5289 0.6300 0.098 Uiso 1 1 calc R . . . .
C01J C 0.4909(2) 0.53021(19) 0.5257(6) 0.0900(13) Uani 1 1 d . . . . .
H01L H 0.5214 0.5055 0.5265 0.108 Uiso 1 1 calc R . . . .
C01K C 0.13184(19) 0.8399(2) -0.0638(5) 0.0894(14) Uani 1 1 d . . . . .
H01S H 0.0994 0.8525 -0.1074 0.107 Uiso 1 1 calc R . . . .
C01L C 0.39840(19) 0.9758(2) 0.2828(6) 0.0902(12) Uani 1 1 d . . . . .
H01M H 0.3920 0.9969 0.1875 0.108 Uiso 1 1 calc R . . . .
C01M C 0.1702(2) 0.8832(2) -0.0321(6) 0.0957(15) Uani 1 1 d . . . . .
H01T H 0.1643 0.9251 -0.0553 0.115 Uiso 1 1 calc R . . . .
C01N C 0.2171(2) 0.86449(19) 0.0340(6) 0.0950(14) Uani 1 1 d . . . . .
H01U H 0.2433 0.8940 0.0573 0.114 Uiso 1 1 calc R . . . .
C01O C 0.44635(19) 0.9822(2) 0.3596(6) 0.0927(13) Uani 1 1 d . . . . .
H01O H 0.4727 1.0077 0.3163 0.111 Uiso 1 1 calc R . . . .
C01P C 0.1791(2) 0.98692(19) 0.3862(8) 0.1072(19) Uani 1 1 d . . . . .
H01V H 0.1787 1.0272 0.3445 0.129 Uiso 1 1 calc R . . . .
C01Q C 0.1394(2) 0.9458(2) 0.3487(7) 0.0985(15) Uani 1 1 d . . . . .
H01W H 0.1119 0.9583 0.2811 0.118 Uiso 1 1 calc R . . . .
C01R C 0.21912(19) 0.96848(18) 0.4850(9) 0.112(2) Uani 1 1 d . . . . .
H01X H 0.2461 0.9964 0.5120 0.135 Uiso 1 1 calc R . . . .
C1 C 0.5063(5) 0.8127(6) 1.1188(13) 0.071(4) Uani 0.347(15) 1 d . . P A 1
H1A H 0.5063 0.7734 1.1657 0.085 Uiso 0.347(15) 1 calc R . P A 1
H1B H 0.5273 0.8444 1.1615 0.085 Uiso 0.347(15) 1 calc R . P A 1
C1A C 0.4747(5) 0.8508(5) 1.1289(11) 0.118(4) Uani 0.653(15) 1 d . . P A 2
H1AA H 0.4407 0.8576 1.1698 0.141 Uiso 0.653(15) 1 calc R . P A 2
H1AB H 0.5045 0.8663 1.1826 0.141 Uiso 0.653(15) 1 calc R . P A 2

loop_
_atom_site_aniso_label
_atom_site_aniso_U_11
_atom_site_aniso_U_22
_atom_site_aniso_U_33
_atom_site_aniso_U_23
_atom_site_aniso_U_13
_atom_site_aniso_U_12
O001 0.0391(10) 0.0734(14) 0.0837(15) -0.0021(12) 0.0056(10) 0.0104(9)
O002 0.0803(14) 0.0507(10) 0.0636(12) -0.0046(10) -0.0052(11) -0.0207(11)
O003 0.0453(10) 0.0792(15) 0.0847(16) -0.0013(13) -0.0056(11) -0.0216(11)
O004 0.0460(10) 0.0690(13) 0.0886(15) -0.0110(12) -0.0132(11) -0.0124(10)
N005 0.0402(10) 0.0393(10) 0.0525(11) -0.0023(9) -0.0002(9) -0.0030(8)
N006 0.0418(10) 0.0497(12) 0.0561(12) -0.0027(10) -0.0027(10) -0.0018(9)
O007 0.0830(16) 0.0558(12) 0.0978(18) 0.0057(13) 0.0322(15) 0.0226(12)
O008 0.0459(11) 0.107(2) 0.0944(18) -0.0150(17) 0.0172(12) 0.0061(12)
C009 0.0363(12) 0.0537(14) 0.0610(15) 0.0051(12) -0.0030(12) -0.0058(11)
C00A 0.0363(12) 0.0430(12) 0.0572(14) 0.0076(11) 0.0028(11) 0.0007(10)
C00B 0.0356(11) 0.0385(11) 0.0524(13) -0.0013(10) 0.0013(10) -0.0030(9)
C00C 0.0389(12) 0.0599(16) 0.0622(16) 0.0038(13) 0.0056(12) 0.0018(12)
C00D 0.0360(11) 0.0374(11) 0.0538(14) 0.0014(10) 0.0025(10) 0.0008(9)
C00E 0.0390(11) 0.0439(12) 0.0599(15) 0.0035(11) -0.0032(11) -0.0040(10)
C00F 0.0461(13) 0.0464(13) 0.0491(13) -0.0017(11) 0.0028(11) -0.0006(11)
C00G 0.0568(15) 0.0534(14) 0.0501(14) 0.0058(12) 0.0058(12) 0.0056(12)
C00H 0.0333(11) 0.0431(12) 0.0647(16) 0.0008(12) -0.0018(11) -0.0013(9)
C00I 0.0362(11) 0.0455(13) 0.0599(15) -0.0015(12) 0.0012(11) -0.0030(10)
C00J 0.0509(14) 0.0443(13) 0.0626(16) -0.0100(12) 0.0063(13) 0.0036(11)
C00K 0.0532(14) 0.0356(11) 0.0571(15) -0.0041(11) 0.0060(12) 0.0015(10)
C00L 0.0605(15) 0.0329(11) 0.0613(16) -0.0006(11) 0.0029(13) 0.0017(11)
C00M 0.0452(13) 0.0608(16) 0.0514(14) 0.0021(12) 0.0005(12) 0.0021(12)
C00N 0.0700(18) 0.0443(13) 0.074(2) 0.0025(14) -0.0004(17) 0.0068(13)
C00O 0.0577(16) 0.0394(12) 0.081(2) -0.0035(14) 0.0052(15) 0.0003(11)
C00P 0.0566(15) 0.0585(16) 0.0543(16) -0.0052(13) -0.0019(13) -0.0084(13)
C00Q 0.0601(16) 0.0561(15) 0.0614(17) -0.0022(13) 0.0093(14) 0.0045(13)
C00R 0.0468(14) 0.0721(19) 0.0675(18) 0.0103(16) 0.0035(14) 0.0009(14)
C00S 0.0492(14) 0.0632(16) 0.0630(17) 0.0042(14) 0.0045(13) 0.0039(13)
C00T 0.0517(14) 0.0474(13) 0.0557(15) -0.0065(12) 0.0009(12) -0.0007(11)
C00U 0.0687(17) 0.0544(15) 0.0562(16) -0.0133(13) -0.0086(15) -0.0025(13)
C00V 0.0495(14) 0.0554(15) 0.0615(17) -0.0011(13) 0.0077(13) -0.0018(12)
C00W 0.0521(15) 0.0537(15) 0.107(3) 0.0072(18) 0.0006(18) 0.0016(13)
C00X 0.0606(17) 0.079(2) 0.0673(19) 0.0134(17) 0.0104(15) 0.0165(16)
C00Y 0.0684(18) 0.0542(15) 0.071(2) 0.0058(15) 0.0052(16) -0.0074(14)
C00Z 0.089(3) 0.0610(19) 0.087(3) 0.0076(18) 0.025(2) -0.0168(19)
C010 0.0626(18) 0.071(2) 0.078(2) 0.0082(18) 0.0033(17) 0.0197(16)
C011 0.0671(19) 0.0612(17) 0.082(2) 0.0007(17) 0.0282(18) 0.0087(15)
C012 0.0581(17) 0.068(2) 0.090(2) -0.0016(18) -0.0140(17) -0.0069(15)
C013 0.0610(17) 0.0648(18) 0.078(2) 0.0131(17) 0.0033(16) -0.0063(15)
C014 0.0586(16) 0.0449(14) 0.074(2) -0.0048(13) 0.0046(14) -0.0026(12)
C015 0.104(3) 0.0516(16) 0.075(2) 0.0072(16) -0.013(2) 0.0119(18)
C016 0.067(2) 0.090(2) 0.0639(19) 0.0059(18) 0.0151(16) 0.0129(18)
C017 0.130(4) 0.0512(16) 0.069(2) 0.0133(15) 0.007(2) -0.001(2)
C018 0.084(2) 0.0533(16) 0.072(2) 0.0164(15) -0.0029(18) -0.0078(16)
C019 0.075(2) 0.0573(17) 0.079(2) 0.0104(16) -0.0080(18) 0.0071(16)
C01A 0.0700(18) 0.0621(17) 0.0564(16) -0.0083(14) -0.0043(15) -0.0038(15)
C01B 0.0574(16) 0.0453(15) 0.131(3) -0.0097(19) 0.000(2) -0.0023(13)
C01C 0.103(3) 0.0565(18) 0.087(3) -0.0037(18) -0.010(2) -0.0082(19)
C01D 0.090(3) 0.105(3) 0.061(2) -0.006(2) 0.000(2) -0.029(2)
C01E 0.076(2) 0.069(2) 0.088(3) -0.0094(19) 0.018(2) 0.0073(18)
C01F 0.079(2) 0.0623(18) 0.090(3) -0.0086(19) -0.019(2) 0.0100(17)
C01G 0.0675(19) 0.0659(19) 0.093(3) 0.0082(19) -0.005(2) -0.0192(16)
C01H 0.069(2) 0.073(2) 0.108(3) 0.002(2) -0.019(2) 0.0112(18)
C01I 0.074(2) 0.072(2) 0.098(3) 0.001(2) -0.014(2) -0.0210(19)
C01J 0.102(3) 0.064(2) 0.104(3) -0.007(2) 0.007(3) 0.025(2)
C01K 0.092(3) 0.100(3) 0.077(2) 0.022(2) 0.018(2) 0.048(3)
C01L 0.101(3) 0.080(2) 0.090(3) 0.018(2) -0.005(2) 0.002(2)
C01M 0.140(4) 0.0580(19) 0.089(3) 0.019(2) 0.015(3) 0.027(3)
C01N 0.138(4) 0.0548(19) 0.092(3) 0.0165(19) -0.005(3) -0.010(2)
C01O 0.090(3) 0.090(3) 0.097(3) 0.025(3) 0.001(2) -0.024(2)
C01P 0.126(4) 0.0521(19) 0.143(5) 0.018(3) 0.051(4) 0.028(2)
C01Q 0.129(4) 0.071(2) 0.095(3) 0.005(2) -0.005(3) 0.038(3)
C01R 0.080(2) 0.0444(17) 0.212(7) -0.005(3) 0.032(4) -0.0067(18)
C1 0.088(8) 0.065(7) 0.059(6) 0.003(5) -0.004(6) -0.020(6)
C1A 0.134(8) 0.118(8) 0.101(6) -0.048(5) -0.003(5) -0.013(7)

loop_
_atom_type_symbol
_atom_type_description
_atom_type_scat_dispersion_real
_atom_type_scat_dispersion_imag
_atom_type_scat_source
C C 0.0181 0.0091 'International Tables Vol C Tables 4.2.6.8 and 6.1.1.4'
H H 0.0000 0.0000 'International Tables Vol C Tables 4.2.6.8 and 6.1.1.4'
N N 0.0311 0.0180 'International Tables Vol C Tables 4.2.6.8 and 6.1.1.4'
O O 0.0492 0.0322 'International Tables Vol C Tables 4.2.6.8 and 6.1.1.4'

loop_
_geom_angle_atom_site_label_1
_geom_angle_atom_site_label_2
_geom_angle_atom_site_label_3
_geom_angle
_geom_angle_site_symmetry_1
_geom_angle_site_symmetry_3
_geom_angle_publ_flag
C00P O002 C00K 110.2(2) . . ?
C00B N005 C00T 120.5(2) . . ?
C00E N005 C00B 116.4(2) . . ?
C00E N005 C00T 123.2(2) . . ?
C00C N006 C00H 115.9(2) . . ?
C00C N006 C01A 123.4(3) . . ?
C00H N006 C01A 120.7(2) . . ?
C011 O007 C014 109.9(2) . . ?
O003 C009 C00C 123.8(3) . . ?
O003 C009 C00I 127.3(3) . . ?
C00I C009 C00C 108.9(2) . . ?
O001 C00A C00D 127.3(3) . . ?
O001 C00A C00E 124.0(3) . . ?
C00D C00A C00E 108.6(2) . . ?
N005 C00B H00C 110.8 . . ?
N005 C00B H00D 110.8 . . ?
N005 C00B C00D 104.78(19) . . ?
H00C C00B H00D 108.9 . . ?
C00D C00B H00C 110.8 . . ?
C00D C00B H00D 110.8 . . ?
N006 C00C C009 105.9(2) . . ?
O008 C00C N006 128.0(3) . . ?
O008 C00C C009 126.1(3) . . ?
C00A C00D C00B 103.9(2) . . ?
C00A C00D C00F 115.6(2) . . ?
C00A C00D C00K 111.4(2) . . ?
C00B C00D C00F 111.7(2) . . ?
C00B C00D C00K 114.7(2) . . ?
C00K C00D C00F 100.1(2) . . ?
O004 C00E N005 128.1(3) . . ?
O004 C00E C00A 125.8(2) . . ?
N005 C00E C00A 106.1(2) . . ?
C00G C00F C00D 112.7(2) . . ?
C00G C00F C00P 114.9(2) . . ?
C00G C00F C00Q 111.7(2) . . ?
C00P C00F C00D 97.3(2) . . ?
C00Q C00F C00D 111.7(2) . . ?
C00Q C00F C00P 107.7(2) . . ?
C00X C00G C00F 122.9(3) . . ?
C00X C00G C018 117.5(3) . . ?
C018 C00G C00F 119.6(3) . . ?
N006 C00H H00A 110.7 . . ?
N006 C00H H00B 110.7 . . ?
N006 C00H C00I 105.3(2) . . ?
H00A C00H H00B 108.8 . . ?
C00I C00H H00A 110.7 . . ?
C00I C00H H00B 110.7 . . ?
C009 C00I C00H 103.3(2) . . ?
C009 C00I C00V 116.5(2) . . ?
C009 C00I C014 111.7(2) . . ?
C00H C00I C00V 111.3(2) . . ?
C00H C00I C014 114.9(2) . . ?
C014 C00I C00V 99.6(2) . . ?
C01B C00J C00T 119.9(3) . . ?
C01B C00J C01F 119.1(3) . . ?
C01F C00J C00T 120.9(3) . . ?
O002 C00K C00D 105.3(2) . . ?
O002 C00K H00K 107.5 . . ?
O002 C00K C00L 111.7(2) . . ?
C00D C00K H00K 107.5 . . ?
C00L C00K C00D 117.0(2) . . ?
C00L C00K H00K 107.5 . . ?
C00N C00L C00K 118.5(3) . . ?
C00N C00L C00Y 119.3(3) . . ?
C00Y C00L C00K 122.2(3) . . ?
C00R C00M C00V 120.2(3) . . ?
C00S C00M C00R 117.7(3) . . ?
C00S C00M C00V 122.0(3) . . ?
C00L C00N H00N 119.4 . . ?
C015 C00N C00L 121.2(4) . . ?
C015 C00N H00N 119.4 . . ?
C00W C00O C014 122.4(3) . . ?
C01G C00O C00W 118.6(4) . . ?
C01G C00O C014 119.0(3) . . ?
O002 C00P C00F 106.7(2) . . ?
O002 C00P H00E 110.4 . . ?
O002 C00P H00F 110.4 . . ?
C00F C00P H00E 110.4 . . ?
C00F C00P H00F 110.4 . . ?
H00E C00P H00F 108.6 . . ?
C00F C00Q H00Q 116.0 . . ?
C016 C00Q C00F 127.9(3) . . ?
C016 C00Q H00Q 116.0 . . ?
C00M C00R H00R 119.7 . . ?
C010 C00R C00M 120.6(3) . . ?
C010 C00R H00R 119.7 . . ?
C00M C00S H00S 119.2 . . ?
C013 C00S C00M 121.6(3) . . ?
C013 C00S H00S 119.2 . . ?
N005 C00T C00J 112.8(2) . . ?
N005 C00T H00G 109.0 . . ?
N005 C00T H00H 109.0 . . ?
C00J C00T H00G 109.0 . . ?
C00J C00T H00H 109.0 . . ?
H00G C00T H00H 107.8 . . ?
C012 C00U C01A 121.1(3) . . ?
C012 C00U C01E 118.1(3) . . ?
C01E C00U C01A 120.8(3) . . ?
C00M C00V C00I 113.7(2) . . ?
C00M C00V C011 114.1(3) . . ?
C00M C00V C01D 108.2(3) . . ?
C011 C00V C00I 97.2(3) . . ?
C01D C00V C00I 111.8(3) . . ?
C01D C00V C011 111.7(3) . . ?
C00O C00W H00W 120.0 . . ?
C00O C00W C01H 120.0(3) . . ?
C01H C00W H00W 120.0 . . ?
C00G C00X H00X 119.9 . . ?
C00G C00X C01K 120.2(4) . . ?
C01K C00X H00X 119.9 . . ?
C00L C00Y H00Y 120.4 . . ?
C00L C00Y C00Z 119.2(4) . . ?
C00Z C00Y H00Y 120.4 . . ?
C00Y C00Z H00Z 119.7 . . ?
C017 C00Z C00Y 120.6(4) . . ?
C017 C00Z H00Z 119.7 . . ?
C00R C010 H010 119.8 . . ?
C019 C010 C00R 120.3(3) . . ?
C019 C010 H010 119.8 . . ?
O007 C011 C00V 107.4(3) . . ?
O007 C011 H01A 110.2 . . ?
O007 C011 H01B 110.2 . . ?
C00V C011 H01A 110.2 . . ?
C00V C011 H01B 110.2 . . ?
H01A C011 H01B 108.5 . . ?
C00U C012 H012 119.3 . . ?
C00U C012 C01I 121.4(4) . . ?
C01I C012 H012 119.3 . . ?
C00S C013 H013 119.9 . . ?
C019 C013 C00S 120.2(3) . . ?
C019 C013 H013 119.9 . . ?
O007 C014 C00I 104.4(2) . . ?
O007 C014 C00O 111.2(3) . . ?
O007 C014 H014 107.3 . . ?
C00I C014 H014 107.3 . . ?
C00O C014 C00I 118.7(3) . . ?
C00O C014 H014 107.3 . . ?
C00N C015 H015 120.3 . . ?
C017 C015 C00N 119.5(4) . . ?
C017 C015 H015 120.3 . . ?
C00Q C016 H01N 120.0 . . ?
C00Q C016 H01P 120.0 . . ?
H01N C016 H01P 120.0 . . ?
C00Z C017 H017 119.9 . . ?
C015 C017 C00Z 120.3(4) . . ?
C015 C017 H017 119.9 . . ?
C00G C018 H018 119.4 . . ?
C01N C018 C00G 121.2(4) . . ?
C01N C018 H018 119.4 . . ?
C010 C019 H019 120.2 . . ?
C013 C019 C010 119.6(3) . . ?
C013 C019 H019 120.2 . . ?
N006 C01A C00U 112.8(3) . . ?
N006 C01A H01C 109.0 . . ?
N006 C01A H01D 109.0 . . ?
C00U C01A H01C 109.0 . . ?
C00U C01A H01D 109.0 . . ?
H01C C01A H01D 107.8 . . ?
C00J C01B H01Q 119.8 . . ?
C00J C01B C01R 120.3(4) . . ?
C01R C01B H01Q 119.8 . . ?
C01I C01C H01E 120.3 . . ?
C01I C01C C01J 119.5(4) . . ?
C01J C01C H01E 120.3 . . ?
C00V C01D H01F 108.7 . . ?
C00V C01D H01G 113.6 . . ?
C1 C01D C00V 142.5(7) . . ?
C1 C01D H01F 108.7 . . ?
C1A C01D C00V 132.8(7) . . ?
C1A C01D H01G 113.6 . . ?
C00U C01E H01H 119.7 . . ?
C00U C01E C01J 120.5(4) . . ?
C01J C01E H01H 119.7 . . ?
C00J C01F H01R 120.3 . . ?
C00J C01F C01Q 119.4(4) . . ?
C01Q C01F H01R 120.3 . . ?
C00O C01G H01I 119.4 . . ?
C00O C01G C01O 121.2(4) . . ?
C01O C01G H01I 119.4 . . ?
C00W C01H H01J 119.7 . . ?
C01L C01H C00W 120.7(4) . . ?
C01L C01H H01J 119.7 . . ?
C012 C01I H01K 120.1 . . ?
C01C C01I C012 119.9(4) . . ?
C01C C01I H01K 120.1 . . ?
C01C C01J C01E 120.6(4) . . ?
C01C C01J H01L 119.7 . . ?
C01E C01J H01L 119.7 . . ?
C00X C01K H01S 119.5 . . ?
C01M C01K C00X 120.9(4) . . ?
C01M C01K H01S 119.5 . . ?
C01H C01L H01M 120.3 . . ?
C01O C01L C01H 119.4(4) . . ?
C01O C01L H01M 120.3 . . ?
C01K C01M H01T 120.4 . . ?
C01N C01M C01K 119.2(4) . . ?
C01N C01M H01T 120.4 . . ?
C018 C01N H01U 119.5 . . ?
C01M C01N C018 120.9(5) . . ?
C01M C01N H01U 119.5 . . ?
C01G C01O H01O 120.0 . . ?
C01L C01O C01G 120.1(4) . . ?
C01L C01O H01O 120.0 . . ?
C01Q C01P H01V 120.4 . . ?
C01R C01P H01V 120.4 . . ?
C01R C01P C01Q 119.3(4) . . ?
C01F C01Q H01W 119.4 . . ?
C01P C01Q C01F 121.2(5) . . ?
C01P C01Q H01W 119.4 . . ?
C01B C01R H01X 119.7 . . ?
C01P C01R C01B 120.6(4) . . ?
C01P C01R H01X 119.7 . . ?
C01D C1 H1A 120.0 . . ?
C01D C1 H1B 120.0 . . ?
H1A C1 H1B 120.0 . . ?
C01D C1A H1AA 120.0 . . ?
C01D C1A H1AB 120.0 . . ?
H1AA C1A H1AB 120.0 . . ?

loop_
_geom_bond_atom_site_label_1
_geom_bond_atom_site_label_2
_geom_bond_distance
_geom_bond_site_symmetry_2
_geom_bond_publ_flag
O001 C00A 1.198(3) . ?
O002 C00K 1.422(4) . ?
O002 C00P 1.420(4) . ?
O003 C009 1.204(4) . ?
O004 C00E 1.217(3) . ?
N005 C00B 1.460(3) . ?
N005 C00E 1.330(3) . ?
N005 C00T 1.466(3) . ?
N006 C00C 1.336(4) . ?
N006 C00H 1.450(4) . ?
N006 C01A 1.467(4) . ?
O007 C011 1.420(4) . ?
O007 C014 1.426(4) . ?
O008 C00C 1.219(4) . ?
C009 C00C 1.515(4) . ?
C009 C00I 1.506(4) . ?
C00A C00D 1.510(3) . ?
C00A C00E 1.525(4) . ?
C00B H00C 0.9700 . ?
C00B H00D 0.9700 . ?
C00B C00D 1.546(3) . ?
C00D C00F 1.581(4) . ?
C00D C00K 1.554(3) . ?
C00F C00G 1.520(4) . ?
C00F C00P 1.537(4) . ?
C00F C00Q 1.523(4) . ?
C00G C00X 1.386(5) . ?
C00G C018 1.387(5) . ?
C00H H00A 0.9700 . ?
C00H H00B 0.9700 . ?
C00H C00I 1.540(4) . ?
C00I C00V 1.580(4) . ?
C00I C014 1.549(4) . ?
C00J C00T 1.507(4) . ?
C00J C01B 1.374(4) . ?
C00J C01F 1.378(5) . ?
C00K H00K 0.9800 . ?
C00K C00L 1.503(4) . ?
C00L C00N 1.381(5) . ?
C00L C00Y 1.382(4) . ?
C00M C00R 1.391(4) . ?
C00M C00S 1.385(4) . ?
C00M C00V 1.518(4) . ?
C00N H00N 0.9300 . ?
C00N C015 1.380(6) . ?
C00O C00W 1.381(5) . ?
C00O C014 1.498(5) . ?
C00O C01G 1.375(5) . ?
C00P H00E 0.9700 . ?
C00P H00F 0.9700 . ?
C00Q H00Q 0.9300 . ?
C00Q C016 1.283(5) . ?
C00R H00R 0.9300 . ?
C00R C010 1.385(5) . ?
C00S H00S 0.9300 . ?
C00S C013 1.375(5) . ?
C00T H00G 0.9700 . ?
C00T H00H 0.9700 . ?
C00U C012 1.378(5) . ?
C00U C01A 1.506(5) . ?
C00U C01E 1.382(5) . ?
C00V C011 1.539(4) . ?
C00V C01D 1.522(5) . ?
C00W H00W 0.9300 . ?
C00W C01H 1.388(6) . ?
C00X H00X 0.9300 . ?
C00X C01K 1.400(6) . ?
C00Y H00Y 0.9300 . ?
C00Y C00Z 1.395(6) . ?
C00Z H00Z 0.9300 . ?
C00Z C017 1.373(6) . ?
C010 H010 0.9300 . ?
C010 C019 1.377(5) . ?
C011 H01A 0.9700 . ?
C011 H01B 0.9700 . ?
C012 H012 0.9300 . ?
C012 C01I 1.390(6) . ?
C013 H013 0.9300 . ?
C013 C019 1.366(5) . ?
C014 H014 0.9800 . ?
C015 H015 0.9300 . ?
C015 C017 1.369(6) . ?
C016 H01N 0.9300 . ?
C016 H01P 0.9300 . ?
C017 H017 0.9300 . ?
C018 H018 0.9300 . ?
C018 C01N 1.378(5) . ?
C019 H019 0.9300 . ?
C01A H01C 0.9700 . ?
C01A H01D 0.9700 . ?
C01B H01Q 0.9300 . ?
C01B C01R 1.383(6) . ?
C01C H01E 0.9300 . ?
C01C C01I 1.364(6) . ?
C01C C01J 1.375(6) . ?
C01D H01F 0.9300 . ?
C01D H01G 0.9300 . ?
C01D C1 1.151(12) . ?
C01D C1A 1.191(10) . ?
C01E H01H 0.9300 . ?
C01E C01J 1.385(6) . ?
C01F H01R 0.9300 . ?
C01F C01Q 1.384(6) . ?
C01G H01I 0.9300 . ?
C01G C01O 1.380(7) . ?
C01H H01J 0.9300 . ?
C01H C01L 1.371(6) . ?
C01I H01K 0.9300 . ?
C01J H01L 0.9300 . ?
C01K H01S 0.9300 . ?
C01K C01M 1.361(7) . ?
C01L H01M 0.9300 . ?
C01L C01O 1.368(6) . ?
C01M H01T 0.9300 . ?
C01M C01N 1.359(7) . ?
C01N H01U 0.9300 . ?
C01O H01O 0.9300 . ?
C01P H01V 0.9300 . ?
C01P C01Q 1.364(8) . ?
C01P C01R 1.357(8) . ?
C01Q H01W 0.9300 . ?
C01R H01X 0.9300 . ?
C1 H1A 0.9300 . ?
C1 H1B 0.9300 . ?
C1A H1AA 0.9300 . ?
C1A H1AB 0.9300 . ?
